data_1526544
loop_
_publ_author_name
'Kanno, R.'
'Hata, T.'
'Kawamoto, Y.'
'Irie, M.'

_publ_section_title
;
 Synthesis of a new lithium ionic conductor, thio-LISICON lithium
 germanium sulfide system
;
_journal_name_full 'Solid State Ionics'
_journal_page_first 97
_journal_page_last 104
_journal_volume 130
_journal_year 2000
_chemical_formula_sum 'Ge Li4 S4'
_chemical_name_systematic 'Li4 Ge S4'
_space_group_IT_number 62
_symmetry_space_group_name_Hall '-P 2ac 2n'
_symmetry_space_group_name_H-M 'P n m a'
_cell_angle_alpha 90
_cell_angle_beta 90
_cell_angle_gamma 90
_cell_formula_units_Z 4
_cell_length_a 14.0658
_cell_length_b 7.75102
_cell_length_c 6.14973
_cell_volume 670.470
_citation_journal_id_ASTM SSIOD3
_cod_data_source_file Kanno_SSIOD3_2000_565.cif
_cod_data_source_block Ge1Li4S4
_cod_original_cell_volume 670.47
_cod_original_formula_sum 'Ge1 Li4 S4'
_cod_database_code 1526544

loop_
_symmetry_equiv_pos_as_xyz
x,y,z
-x+1/2,-y,z+1/2
x+1/2,-y+1/2,-z+1/2
-x,y+1/2,-z
-x,-y,-z
x-1/2,y,-z-1/2
-x-1/2,y-1/2,z-1/2
x,-y-1/2,z

loop_
_atom_site_label
_atom_site_type_symbol
_atom_site_fract_x
_atom_site_fract_y
_atom_site_fract_z
_atom_site_occupancy
_atom_site_U_iso_or_equiv
S2 S-2 0.0857 0.75 0.7933 1 0.0
S3 S-2 0.0613 0.25 0.7292 1 0.0
Ge1 Ge+4 0.4103 0.25 0.6495 1 0.0
Li2 Li+1 0.424 0.75 0.829 1 0.0
S1 S-2 0.3443 0.0135 0.7764 1 0.0
Li3 Li+1 0.195 0.203 0.982 0.5 0.0
Li1 Li+1 0.165 0.504 0.675 1 0.0
